data_2020907
loop_
_publ_author_name
'Liu, Feng-Yi'
'Zhou, Dong-Mei'
'Zhao, Xiao-Lan'
'Kou, Jun-Feng'

_publ_section_title
;
 Complexes of nickel(II) and copper(II) with 1,2,4-triazole-3-carboxylic
 acid and of cobalt(III) with 3-amino-1,2,4-triazole-5-carboxylic acid
;
_journal_coeditor_code FP3038
_journal_issue 11
_journal_name_full 'Acta Crystallographica Section C'
_journal_page_first 1010
_journal_page_last 1016
_journal_paper_doi 10.1107/S2053229617012943
_journal_volume 73
_journal_year 2017
_chemical_formula_iupac '[Co2 (C3 H2 N4 O2) (OH)2 (N H3)6] (N O3) (O H), 3H2 O'
_chemical_formula_moiety 'C3 H22 Co2 N10 O4 2+, N O3 -, H O -, 3(H2 O)'
_chemical_formula_sum 'C3 H29 Co2 N11 O11'
_chemical_formula_weight 513.23
_chemical_name_systematic
;(\m-5-Amino-1,2,4-triazol-1-ide-3-carboxylato-\k^2^<i>N</i>^1^:<i>N</i>^2^)di-\m-hydroxido-\k^4^<i>O</i>:<i>O</i>-bis[triamminecobalt(III)] nitrate
hydroxide trihydrate
;
_space_group_crystal_system monoclinic
_space_group_IT_number 14
_space_group_name_Hall '-P 2yn'
_space_group_name_H-M_alt 'P 1 21/n 1'
_symmetry_space_group_name_Hall '-P 2yn'
_symmetry_space_group_name_H-M 'P 1 21/n 1'
_atom_sites_solution_hydrogens geom
_atom_sites_solution_primary direct
_atom_sites_solution_secondary difmap
_audit_creation_method SHELXL-2014/7
_cell_angle_alpha 90
_cell_angle_beta 98.70(3)
_cell_angle_gamma 90
_cell_formula_units_Z 4
_cell_length_a 7.0765(14)
_cell_length_b 12.676(3)
_cell_length_c 20.591(4)
_cell_measurement_reflns_used 17515
_cell_measurement_temperature 293(2)
_cell_measurement_theta_max 24.997
_cell_measurement_theta_min 3.219
_cell_volume 1825.8(7)
_computing_cell_refinement CrystalStructure
_computing_data_collection
;
CrystalStructure (Rigaku/MSC, 2006)
;
_computing_data_reduction CrystalStructure
_computing_molecular_graphics
;
SHELXTL (Sheldrick, 2008)
;
_computing_publication_material SHELXTL
_computing_structure_refinement
;
SHELXL-2014/7 (Sheldrick, 2015)
;
_computing_structure_solution
;
SHELXL-2014/7 (Sheldrick, 2015)
;
_diffrn_ambient_temperature 293(2)
_diffrn_measured_fraction_theta_full 0.998
_diffrn_measured_fraction_theta_max 0.998
_diffrn_measurement_device_type 'Rigaku MM007-HF CCD (Saturn 724+)'
_diffrn_measurement_method '\w scans at fixed \c = 45\%'
_diffrn_radiation_type MoK\a
_diffrn_radiation_wavelength 0.71073
_diffrn_reflns_av_R_equivalents 0.0428
_diffrn_reflns_limit_h_max 8
_diffrn_reflns_limit_h_min -8
_diffrn_reflns_limit_k_max 15
_diffrn_reflns_limit_k_min -15
_diffrn_reflns_limit_l_max 24
_diffrn_reflns_limit_l_min -24
_diffrn_reflns_number 13577
_diffrn_reflns_theta_full 24.997
_diffrn_reflns_theta_max 24.997
_diffrn_reflns_theta_min 3.219
_exptl_absorpt_coefficient_mu 1.894
_exptl_absorpt_correction_T_max 0.611
_exptl_absorpt_correction_T_min 0.561
_exptl_absorpt_correction_type multi-scan
_exptl_absorpt_process_details SADABS
_exptl_crystal_colour red
_exptl_crystal_density_diffrn 1.867
_exptl_crystal_density_method 'not measured'
_exptl_crystal_description block
_exptl_crystal_F_000 1064
_exptl_crystal_size_max 0.310
_exptl_crystal_size_mid 0.280
_exptl_crystal_size_min 0.260
_refine_diff_density_max 0.530
_refine_diff_density_min -0.500
_refine_ls_extinction_method none
_refine_ls_goodness_of_fit_ref 1.058
_refine_ls_hydrogen_treatment refxyz
_refine_ls_matrix_type full
_refine_ls_number_parameters 332
_refine_ls_number_reflns 3212
_refine_ls_number_restraints 31
_refine_ls_restrained_S_all 1.062
_refine_ls_R_factor_all 0.0338
_refine_ls_R_factor_gt 0.0308
_refine_ls_shift/su_max 0.001
_refine_ls_shift/su_mean 0.000
_refine_ls_structure_factor_coef Fsqd
_refine_ls_weighting_details 'w=1/[\s^2^(Fo^2^)+(0.0482P)^2^+1.1006P] where P=(Fo^2^+2Fc^2^)/3'
_refine_ls_weighting_scheme calc
_refine_ls_wR_factor_gt 0.0825
_refine_ls_wR_factor_ref 0.0843
_reflns_number_gt 2940
_reflns_number_total 3212
_reflns_threshold_expression 'I > 2\s(I)'
_cod_data_source_file fp3038sup1.cif
_cod_data_source_block III
_cod_original_cell_volume 1825.8(6)
_cod_database_code 2020907
_shelx_space_group_comment
;
The symmetry employed for this shelxl refinement is uniquely defined
by the following loop, which should always be used as a source of
symmetry information in preference to the above space-group names.
They are only intended as comments.
;
_shelx_estimated_absorpt_t_min 0.591
_shelx_estimated_absorpt_t_max 0.639

loop_
_space_group_symop_operation_xyz
'x, y, z'
'-x+1/2, y+1/2, -z+1/2'
'-x, -y, -z'
'x-1/2, -y-1/2, z-1/2'

loop_
_atom_site_type_symbol
_atom_site_label
_atom_site_fract_x
_atom_site_fract_y
_atom_site_fract_z
_atom_site_U_iso_or_equiv
_atom_site_adp_type
_atom_site_calc_flag
_atom_site_occupancy
Co Co1 0.33049(4) 0.79322(2) 0.06762(2) 0.02144(12) Uani d 1
Co Co2 0.33651(4) 0.60722(3) 0.14051(2) 0.02182(12) Uani d 1
N N1 0.2789(3) 0.67233(16) 0.01205(10) 0.0232(4) Uani d 1
N N2 0.2814(3) 0.57823(16) 0.04587(10) 0.0226(4) Uani d 1
N N3 0.2088(4) 0.7206(2) -0.10064(12) 0.0387(6) Uani d 1
H H3A 0.188(5) 0.695(3) -0.1392(11) 0.046 Uiso d 1
H H3B 0.227(5) 0.7861(16) -0.0923(17) 0.046 Uiso d 1
N N4 0.2058(3) 0.54445(17) -0.06113(10) 0.0270(5) Uani d 1
N N5 0.1132(4) 0.87067(19) 0.02078(12) 0.0318(5) Uani d 1
H H5A 0.149(5) 0.907(2) -0.0110(13) 0.038 Uiso d 1
H H5B 0.016(4) 0.828(2) 0.0091(16) 0.038 Uiso d 1
H H5C 0.068(4) 0.913(2) 0.0483(14) 0.038 Uiso d 1
N N6 0.5164(3) 0.84978(19) 0.01593(11) 0.0294(5) Uani d 1
H H6A 0.459(4) 0.875(2) -0.0207(11) 0.035 Uiso d 1
H H6B 0.587(4) 0.800(2) 0.0073(16) 0.035 Uiso d 1
H H6C 0.591(4) 0.897(2) 0.0371(15) 0.035 Uiso d 1
N N7 0.3866(4) 0.90708(19) 0.13095(12) 0.0308(5) Uani d 1
H H7A 0.291(3) 0.943(2) 0.1391(15) 0.037 Uiso d 1
H H7B 0.471(4) 0.953(2) 0.1272(16) 0.037 Uiso d 1
H H7C 0.443(4) 0.887(2) 0.1675(11) 0.037 Uiso d 1
N N8 0.3956(3) 0.6511(2) 0.23194(11) 0.0302(5) Uani d 1
H H8A 0.302(3) 0.678(2) 0.2467(15) 0.036 Uiso d 1
H H8B 0.476(4) 0.7030(19) 0.2360(16) 0.036 Uiso d 1
H H8C 0.448(4) 0.604(2) 0.2595(14) 0.036 Uiso d 1
N N9 0.5203(3) 0.4948(2) 0.15522(12) 0.0308(5) Uani d 1
H H9A 0.611(4) 0.508(2) 0.1343(14) 0.037 Uiso d 1
H H9B 0.570(4) 0.485(2) 0.1949(10) 0.037 Uiso d 1
H H9C 0.471(4) 0.4377(18) 0.1417(15) 0.037 Uiso d 1
N N10 0.1319(3) 0.51865(19) 0.16301(11) 0.0298(5) Uani d 1
H H10A 0.076(4) 0.549(2) 0.1921(13) 0.036 Uiso d 1
H H10B 0.163(4) 0.4578(17) 0.1761(15) 0.036 Uiso d 1
H H10C 0.052(4) 0.504(2) 0.1293(12) 0.036 Uiso d 1
N N11 0.8447(4) 0.0130(2) 0.13634(13) 0.0446(6) Uani d 1
O O1 0.2654(4) 0.35777(16) 0.07150(10) 0.0466(5) Uani d 1
O O2 0.1859(3) 0.32897(15) -0.03610(10) 0.0376(5) Uani d 1
O O3 0.1700(2) 0.72718(14) 0.12350(9) 0.0249(4) Uani d 1
H H3 0.075(3) 0.706(2) 0.1033(15) 0.037 Uiso d 1
O O4 0.5190(2) 0.70912(14) 0.12014(9) 0.0251(4) Uani d 1
H H4 0.596(5) 0.688(3) 0.0980(17) 0.038 Uiso d 1
O O9 0.7091(3) 0.03208(18) 0.09060(10) 0.0467(5) Uani d 1
O O10 0.8116(4) -0.00371(19) 0.19519(10) 0.0519(6) Uani d 1
O O11 1.0152(3) 0.0116(2) 0.12508(16) 0.0673(8) Uani d 1
O O5W 0.2034(4) 0.6831(2) 0.75766(12) 0.0513(6) Uani d 1
H H5WA 0.294(5) 0.727(3) 0.755(2) 0.077 Uiso d 1
H H5WB 0.216(6) 0.625(2) 0.738(2) 0.077 Uiso d 1
O O6W 0.9492(4) 0.6341(2) 0.26977(13) 0.0634(7) Uani d 1
H H6WA 1.028(6) 0.656(4) 0.3010(18) 0.095 Uiso d 1
H H6WB 0.867(5) 0.591(3) 0.277(2) 0.095 Uiso d 1
O O7W 0.3576(4) 0.3604(2) 0.26183(13) 0.0573(6) Uani d 1
H H7WA 0.378(6) 0.311(2) 0.2906(18) 0.086 Uiso d 1
H H7WB 0.433(6) 0.415(2) 0.274(2) 0.089(16) Uiso d 1
O O8 0.2846(4) 0.1600(2) 0.11963(18) 0.0751(9) Uani d 1
H H8 0.176(4) 0.141(4) 0.118(3) 0.113 Uiso d 1
C C1 0.2316(4) 0.6490(2) -0.05156(12) 0.0251(5) Uani d 1
C C2 0.2390(3) 0.5042(2) 0.00024(12) 0.0241(5) Uani d 1
C C3 0.2281(4) 0.3871(2) 0.01313(14) 0.0286(6) Uani d 1

loop_
_atom_site_aniso_label
_atom_site_aniso_U_11
_atom_site_aniso_U_22
_atom_site_aniso_U_33
_atom_site_aniso_U_12
_atom_site_aniso_U_13
_atom_site_aniso_U_23
Co1 0.02478(19) 0.0212(2) 0.01836(19) 0.00119(13) 0.00348(13) -0.00048(12)
Co2 0.02290(19) 0.0251(2) 0.01751(19) 0.00129(13) 0.00339(13) 0.00115(12)
N1 0.0297(11) 0.0215(10) 0.0184(10) 0.0016(8) 0.0038(8) 0.0013(8)
N2 0.0260(10) 0.0212(10) 0.0212(10) 0.0026(8) 0.0052(8) 0.0018(8)
N3 0.0650(17) 0.0313(13) 0.0187(12) -0.0036(12) 0.0024(11) 0.0007(10)
N4 0.0321(11) 0.0279(11) 0.0211(11) -0.0001(9) 0.0044(8) -0.0037(9)
N5 0.0364(13) 0.0314(13) 0.0272(12) 0.0081(10) 0.0034(10) 0.0037(10)
N6 0.0356(12) 0.0267(12) 0.0273(12) 0.0008(10) 0.0094(10) 0.0029(9)
N7 0.0330(12) 0.0291(12) 0.0301(12) -0.0025(10) 0.0037(10) -0.0067(10)
N8 0.0324(12) 0.0376(13) 0.0205(11) -0.0004(10) 0.0035(9) 0.0014(10)
N9 0.0323(12) 0.0338(13) 0.0271(12) 0.0061(10) 0.0066(10) 0.0057(10)
N10 0.0315(12) 0.0315(12) 0.0268(12) -0.0039(10) 0.0058(9) -0.0004(10)
N11 0.0459(15) 0.0354(14) 0.0518(17) -0.0039(11) 0.0048(13) -0.0054(12)
O1 0.0716(15) 0.0281(11) 0.0386(12) -0.0008(11) 0.0038(11) 0.0066(9)
O2 0.0411(11) 0.0277(10) 0.0435(12) -0.0003(8) 0.0050(9) -0.0099(9)
O3 0.0232(8) 0.0288(9) 0.0232(9) 0.0009(7) 0.0048(7) -0.0013(7)
O4 0.0237(9) 0.0299(10) 0.0219(9) -0.0004(7) 0.0038(7) 0.0015(7)
O9 0.0481(12) 0.0513(13) 0.0352(11) -0.0065(10) -0.0109(10) 0.0101(10)
O10 0.0730(16) 0.0571(14) 0.0247(11) -0.0018(12) 0.0050(10) 0.0097(10)
O11 0.0359(13) 0.0616(16) 0.109(2) 0.0006(11) 0.0262(13) -0.0167(15)
O5W 0.0575(15) 0.0589(15) 0.0378(13) 0.0175(12) 0.0080(11) 0.0011(11)
O6W 0.0737(19) 0.0684(18) 0.0539(16) -0.0044(14) 0.0288(13) 0.0037(14)
O7W 0.0602(15) 0.0557(16) 0.0575(16) -0.0088(13) 0.0134(12) 0.0070(13)
O8 0.0528(15) 0.0547(17) 0.118(3) 0.0005(13) 0.0132(17) 0.0362(17)
C1 0.0283(12) 0.0277(13) 0.0192(12) 0.0026(10) 0.0033(10) -0.0011(10)
C2 0.0210(11) 0.0261(13) 0.0258(12) 0.0011(10) 0.0053(9) -0.0018(10)
C3 0.0257(13) 0.0227(13) 0.0386(16) 0.0013(10) 0.0088(11) -0.0024(11)

loop_
_atom_type_symbol
_atom_type_description
_atom_type_scat_dispersion_real
_atom_type_scat_dispersion_imag
_atom_type_scat_source
C C 0.0033 0.0016 'International Tables Vol C Tables 4.2.6.8 and 6.1.1.4'
H H 0.0000 0.0000 'International Tables Vol C Tables 4.2.6.8 and 6.1.1.4'
N N 0.0061 0.0033 'International Tables Vol C Tables 4.2.6.8 and 6.1.1.4'
O O 0.0106 0.0060 'International Tables Vol C Tables 4.2.6.8 and 6.1.1.4'
Co Co 0.3494 0.9721 'International Tables Vol C Tables 4.2.6.8 and 6.1.1.4'

loop_
_geom_angle_atom_site_label_1
_geom_angle_atom_site_label_2
_geom_angle_atom_site_label_3
_geom_angle
O4 Co1 N1 86.87(8)
O4 Co1 O3 81.01(8)
N1 Co1 O3 86.14(8)
O4 Co1 N7 88.87(9)
N1 Co1 N7 174.69(10)
O3 Co1 N7 90.06(10)
O4 Co1 N6 92.47(9)
N1 Co1 N6 92.95(10)
O3 Co1 N6 173.46(9)
N7 Co1 N6 90.41(11)
O4 Co1 N5 172.28(10)
N1 Co1 N5 92.43(10)
O3 Co1 N5 91.27(10)
N7 Co1 N5 91.36(11)
N6 Co1 N5 95.24(11)
O4 Co2 N9 94.12(10)
O4 Co2 O3 80.90(8)
N9 Co2 O3 175.01(9)
O4 Co2 N10 172.94(9)
N9 Co2 N10 92.57(11)
O3 Co2 N10 92.41(9)
O4 Co2 N8 88.05(9)
N9 Co2 N8 91.04(11)
O3 Co2 N8 89.22(9)
N10 Co2 N8 89.60(10)
O4 Co2 N2 87.02(8)
N9 Co2 N2 92.61(10)
O3 Co2 N2 86.73(8)
N10 Co2 N2 94.90(9)
N8 Co2 N2 174.07(10)
C1 N1 N2 106.60(19)
C1 N1 Co1 139.54(18)
N2 N1 Co1 113.79(15)
C2 N2 N1 105.60(19)
C2 N2 Co2 145.40(18)
N1 N2 Co2 108.95(14)
C1 N3 H3A 116(2)
C1 N3 H3B 120(2)
H3A N3 H3B 124(3)
C1 N4 C2 103.5(2)
Co1 N5 H5A 110(2)
Co1 N5 H5B 110(2)
H5A N5 H5B 115(3)
Co1 N5 H5C 109(2)
H5A N5 H5C 110(3)
H5B N5 H5C 102(3)
Co1 N6 H6A 110(2)
Co1 N6 H6B 108(2)
H6A N6 H6B 108(3)
Co1 N6 H6C 113(2)
H6A N6 H6C 110(3)
H6B N6 H6C 107(3)
Co1 N7 H7A 116(2)
Co1 N7 H7B 122(2)
H7A N7 H7B 104(3)
Co1 N7 H7C 113(2)
H7A N7 H7C 106(3)
H7B N7 H7C 93(3)
Co2 N8 H8A 114(2)
Co2 N8 H8B 111(2)
H8A N8 H8B 101(3)
Co2 N8 H8C 116(2)
H8A N8 H8C 109(3)
H8B N8 H8C 105(3)
Co2 N9 H9A 109(2)
Co2 N9 H9B 116(2)
H9A N9 H9B 106(3)
Co2 N9 H9C 111(2)
H9A N9 H9C 109(3)
H9B N9 H9C 107(3)
Co2 N10 H10A 111(2)
Co2 N10 H10B 116(2)
H10A N10 H10B 108(3)
Co2 N10 H10C 111(2)
H10A N10 H10C 111(3)
H10B N10 H10C 99(3)
O9 N11 O11 120.4(3)
O9 N11 O10 120.6(3)
O11 N11 O10 119.1(3)
Co2 O3 Co1 92.99(8)
Co2 O3 H3 106(2)
Co1 O3 H3 112(3)
Co1 O4 Co2 93.66(8)
Co1 O4 H4 110(2)
Co2 O4 H4 116(2)
H5WA O5W H5WB 113(3)
H6WA O6W H6WB 118(3)
H7WA O7W H7WB 110(3)
N1 C1 N4 111.7(2)
N1 C1 N3 124.7(2)
N4 C1 N3 123.6(2)
N2 C2 N4 112.6(2)
N2 C2 C3 125.5(2)
N4 C2 C3 121.9(2)
O1 C3 O2 126.5(2)
O1 C3 C2 116.9(2)
O2 C3 C2 116.6(2)

loop_
_geom_bond_atom_site_label_1
_geom_bond_atom_site_label_2
_geom_bond_distance
_geom_bond_publ_flag
Co1 O4 1.9103(18) y
Co1 N1 1.914(2) y
Co1 O3 1.9261(19) y
Co1 N7 1.945(2) y
Co1 N6 1.950(2) y
Co1 N5 1.952(2) y
Co2 O4 1.9174(18) y
Co2 N9 1.922(2) y
Co2 O3 1.9231(18) y
Co2 N10 1.943(2) y
Co2 N8 1.947(2) y
Co2 N2 1.963(2) y
N1 C1 1.335(3) ?
N1 N2 1.380(3) ?
N2 C2 1.330(3) ?
N3 C1 1.350(4) ?
N3 H3A 0.848(18) ?
N3 H3B 0.855(18) ?
N4 C1 1.348(3) ?
N4 C2 1.350(3) ?
N5 H5A 0.869(18) ?
N5 H5B 0.880(18) ?
N5 H5C 0.878(18) ?
N6 H6A 0.863(18) ?
N6 H6B 0.845(18) ?
N6 H6C 0.875(18) ?
N7 H7A 0.848(18) ?
N7 H7B 0.844(18) ?
N7 H7C 0.838(18) ?
N8 H8A 0.842(18) ?
N8 H8B 0.867(18) ?
N8 H8C 0.870(18) ?
N9 H9A 0.844(18) ?
N9 H9B 0.849(18) ?
N9 H9C 0.833(18) ?
N10 H10A 0.858(18) ?
N10 H10B 0.835(18) ?
N10 H10C 0.847(18) ?
N11 O9 1.262(3) ?
N11 O11 1.263(3) ?
N11 O10 1.286(3) ?
O1 C3 1.248(4) ?
O2 C3 1.252(3) ?
O3 H3 0.783(18) ?
O4 H4 0.81(4) ?
O5W H5WA 0.859(19) ?
O5W H5WB 0.849(19) ?
O6W H6WA 0.830(19) ?
O6W H6WB 0.833(19) ?
O7W H7WA 0.859(18) ?
O7W H7WB 0.885(19) ?
O8 H8 0.81(2) ?
C2 C3 1.512(3) ?

loop_
_geom_hbond_atom_site_label_D
_geom_hbond_atom_site_label_H
_geom_hbond_atom_site_label_A
_geom_hbond_site_symmetry_A
_geom_hbond_distance_DH
_geom_hbond_distance_HA
_geom_hbond_distance_DA
_geom_hbond_angle_DHA
N3 H3A O5W 1_554 0.848(18) 2.15(2) 2.951(3) 158(3)
N3 H3B O9 3_665 0.855(18) 2.35(2) 3.190(3) 169(3)
N5 H5A O9 3_665 0.869(18) 2.19(2) 3.039(3) 166(3)
N5 H5B O2 3_565 0.880(18) 2.56(2) 3.344(3) 149(3)
N5 H5C O11 1_465 0.878(18) 2.090(19) 2.955(4) 168(3)
N6 H6A O9 3_665 0.863(18) 2.09(2) 2.922(3) 163(3)
N6 H6B O2 3_665 0.845(18) 2.30(2) 3.079(3) 153(3)
N6 H6C O9 1_565 0.875(18) 2.13(2) 2.988(3) 166(3)
N7 H7A O11 1_465 0.848(18) 2.12(2) 2.929(3) 159(3)
N7 H7A O7W 2 0.848(18) 2.65(3) 3.060(4) 111(3)
N7 H7B O9 1_565 0.844(18) 2.19(2) 2.997(3) 160(3)
N7 H7B O10 1_565 0.844(18) 2.66(3) 3.297(4) 134(3)
N7 H7C O5W 4_675 0.838(18) 2.57(2) 3.372(4) 161(3)
N8 H8A O7W 2 0.842(18) 2.56(3) 3.215(4) 135(3)
N8 H8B O5W 4_675 0.867(18) 2.157(19) 3.016(3) 171(3)
N8 H8C N11 2_655 0.870(18) 2.67(2) 3.506(4) 162(3)
N8 H8C O10 2_655 0.870(18) 2.27(2) 3.075(3) 154(3)
N8 H8C O11 2_655 0.870(18) 2.62(2) 3.411(4) 151(3)
N9 H9A N4 3_665 0.844(18) 2.23(2) 2.982(3) 148(3)
N9 H9B O10 2_655 0.849(18) 2.30(2) 3.130(3) 167(3)
N9 H9C O1 . 0.833(18) 2.14(2) 2.881(3) 148(3)
N10 H10A O6W 1_455 0.858(18) 2.227(19) 3.083(4) 176(3)
N10 H10B O7W . 0.835(18) 2.41(2) 3.120(4) 143(3)
N10 H10C N4 3_565 0.847(18) 2.21(2) 3.039(3) 165(3)
O3 H3 O2 3_565 0.783(18) 2.179(19) 2.952(3) 170(3)
O4 H4 O2 3_665 0.81(4) 2.15(4) 2.947(3) 166(3)
O5W H5WA O6W 4_576 0.859(19) 2.07(2) 2.886(4) 157(4)
O5W H5WB O10 4_566 0.849(19) 1.95(2) 2.776(3) 165(4)
O6W H6WA O8 2_655 0.830(19) 1.94(3) 2.746(4) 162(5)
O6W H6WB N11 2_655 0.833(19) 2.68(3) 3.411(4) 148(4)
O6W H6WB O10 2_655 0.833(19) 1.89(2) 2.717(4) 174(5)
O7W H7WA O3 2_545 0.859(18) 2.13(3) 2.933(3) 155(5)
O7W H7WB N11 2_655 0.885(19) 2.56(3) 3.353(4) 149(4)
O7W H7WB O10 2_655 0.885(19) 2.10(3) 2.933(4) 158(4)
O7W H7WB O11 2_655 0.885(19) 2.39(4) 3.045(4) 131(4)
O8 H8 O11 1_455 0.81(2) 2.01(4) 2.693(4) 142(6)

loop_
_geom_torsion_atom_site_label_1
_geom_torsion_atom_site_label_2
_geom_torsion_atom_site_label_3
_geom_torsion_atom_site_label_4
_geom_torsion
C1 N1 N2 C2 1.1(3)
Co1 N1 N2 C2 178.61(15)
C1 N1 N2 Co2 -176.96(16)
Co1 N1 N2 Co2 0.51(19)
N2 N1 C1 N4 -0.9(3)
Co1 N1 C1 N4 -177.30(19)
N2 N1 C1 N3 178.1(3)
Co1 N1 C1 N3 1.6(4)
C2 N4 C1 N1 0.2(3)
C2 N4 C1 N3 -178.7(3)
N1 N2 C2 N4 -1.1(3)
Co2 N2 C2 N4 175.8(2)
N1 N2 C2 C3 178.7(2)
Co2 N2 C2 C3 -4.4(5)
C1 N4 C2 N2 0.5(3)
C1 N4 C2 C3 -179.3(2)
N2 C2 C3 O1 -1.3(4)
N4 C2 C3 O1 178.5(2)
N2 C2 C3 O2 180.0(2)
N4 C2 C3 O2 -0.2(4)

_cod_database_fobs_code 2020907
